data_2212029
loop_
_publ_author_name
'Chen, Xin'
'Yu, Ming'

_publ_section_title
;
 4-Bromo-2-formyl-6-methoxyphenyl benzenesulfonate
;
_journal_coeditor_code BI2128
_journal_issue 2
_journal_name_full 'Acta Crystallographica Section E'
_journal_page_first o646
_journal_page_last o647
_journal_paper_doi 10.1107/S1600536807000517
_journal_volume 63
_journal_year 2007
_chemical_formula_iupac 'C14 H11 Br O5 S'
_chemical_formula_moiety 'C14 H11 Br O5 S'
_chemical_formula_sum 'C14 H11 Br O5 S'
_chemical_formula_weight 371.20
_chemical_name_systematic
;
4-Bromo-2-formyl-6-methoxyphenyl benzenesulfonate
;
_space_group_IT_number 14
_symmetry_cell_setting monoclinic
_symmetry_space_group_name_Hall '-P 2ybc'
_symmetry_space_group_name_H-M 'P 1 21/c 1'
_atom_sites_solution_hydrogens geom
_atom_sites_solution_primary direct
_atom_sites_solution_secondary difmap
_audit_creation_method SHELXL-97
_cell_angle_alpha 90.00
_cell_angle_beta 97.019(7)
_cell_angle_gamma 90.00
_cell_formula_units_Z 4
_cell_length_a 7.886(3)
_cell_length_b 22.445(9)
_cell_length_c 8.268(3)
_cell_measurement_reflns_used 3238
_cell_measurement_temperature 294(2)
_cell_measurement_theta_max 25.89
_cell_measurement_theta_min 2.64
_cell_volume 1452.5(10)
_computing_cell_refinement 'SAINT (Bruker, 1999)'
_computing_data_collection 'SMART (Bruker, 1999)'
_computing_data_reduction SAINT
_computing_molecular_graphics 'SHELXTL (Bruker, 1997)'
_computing_publication_material SHELXTL
_computing_structure_refinement 'SHELXL97 (Sheldrick, 1997)'
_computing_structure_solution 'SHELXS97 (Sheldrick, 1997)'
_diffrn_ambient_temperature 294(2)
_diffrn_measured_fraction_theta_full 0.993
_diffrn_measured_fraction_theta_max 0.993
_diffrn_measurement_device_type 'Bruker SMART APEX CCD'
_diffrn_measurement_method '\f and \w'
_diffrn_radiation_monochromator graphite
_diffrn_radiation_source 'fine-focus sealed tube'
_diffrn_radiation_type MoK\a
_diffrn_radiation_wavelength 0.71073
_diffrn_reflns_av_R_equivalents 0.0206
_diffrn_reflns_av_sigmaI/netI 0.0255
_diffrn_reflns_limit_h_max 9
_diffrn_reflns_limit_h_min -8
_diffrn_reflns_limit_k_max 27
_diffrn_reflns_limit_k_min -25
_diffrn_reflns_limit_l_max 10
_diffrn_reflns_limit_l_min -5
_diffrn_reflns_number 7939
_diffrn_reflns_theta_full 26.14
_diffrn_reflns_theta_max 26.14
_diffrn_reflns_theta_min 1.81
_diffrn_standards_number 0
_exptl_absorpt_coefficient_mu 2.991
_exptl_absorpt_correction_T_max 0.584
_exptl_absorpt_correction_T_min 0.411
_exptl_absorpt_correction_type multi-scan
_exptl_absorpt_process_details '(SADABS; Sheldrick, 1996)'
_exptl_crystal_colour colourless
_exptl_crystal_density_diffrn 1.697
_exptl_crystal_density_method 'not measured'
_exptl_crystal_description block
_exptl_crystal_F_000 744
_exptl_crystal_size_max 0.38
_exptl_crystal_size_mid 0.24
_exptl_crystal_size_min 0.18
_refine_diff_density_max 0.443
_refine_diff_density_min -0.459
_refine_ls_extinction_method none
_refine_ls_goodness_of_fit_ref 1.023
_refine_ls_hydrogen_treatment constr
_refine_ls_matrix_type full
_refine_ls_number_parameters 191
_refine_ls_number_reflns 2884
_refine_ls_number_restraints 0
_refine_ls_restrained_S_all 1.023
_refine_ls_R_factor_all 0.0518
_refine_ls_R_factor_gt 0.0335
_refine_ls_shift/su_max 0.001
_refine_ls_shift/su_mean 0.000
_refine_ls_structure_factor_coef Fsqd
_refine_ls_weighting_details 'calc w=1/[\s^2^(Fo^2^)+(0.0413P)^2^+0.6897P] where P=(Fo^2^+2Fc^2^)/3'
_refine_ls_weighting_scheme calc
_refine_ls_wR_factor_gt 0.0781
_refine_ls_wR_factor_ref 0.0863
_reflns_number_gt 2190
_reflns_number_total 2884
_reflns_threshold_expression I>2\s(I)
_cod_data_source_file bi2128.cif
_cod_data_source_block I
_cod_original_sg_symbol_H-M 'P 21/c'
_cod_database_code 2212029
_cod_database_fobs_code 2212029

loop_
_symmetry_equiv_pos_as_xyz
'x, y, z'
'-x, y+1/2, -z+1/2'
'-x, -y, -z'
'x, -y-1/2, z-1/2'

loop_
_atom_site_type_symbol
_atom_site_label
_atom_site_fract_x
_atom_site_fract_y
_atom_site_fract_z
_atom_site_U_iso_or_equiv
_atom_site_adp_type
_atom_site_calc_flag
_atom_site_refinement_flags
_atom_site_occupancy
Br Br1 0.43996(4) 0.322440(15) 0.45554(5) 0.07010(15) Uani d . 1
S S1 -0.15814(8) 0.09639(3) 0.21780(9) 0.04681(19) Uani d . 1
O O1 -0.3045(2) 0.06378(10) 0.2507(3) 0.0745(7) Uani d . 1
O O2 -0.1675(3) 0.13807(9) 0.0873(3) 0.0613(6) Uani d . 1
O O3 -0.1070(2) 0.13272(8) 0.3852(2) 0.0439(4) Uani d . 1
O O4 0.2113(2) 0.10490(8) 0.5095(3) 0.0553(5) Uani d . 1
O O5 -0.2319(3) 0.29583(10) 0.1881(3) 0.0660(6) Uani d . 1
C C1 0.0137(3) 0.04748(11) 0.2046(3) 0.0404(6) Uani d . 1
C C2 0.1426(3) 0.06506(13) 0.1165(4) 0.0502(7) Uani d . 1
H H2 0.1388 0.1022 0.0661 0.060 Uiso calc R 1
C C3 0.2774(4) 0.02682(17) 0.1043(4) 0.0647(9) Uani d . 1
H H3 0.3653 0.0381 0.0453 0.078 Uiso calc R 1
C C4 0.2820(4) -0.02733(16) 0.1782(4) 0.0671(10) Uani d . 1
H H4 0.3732 -0.0528 0.1685 0.081 Uiso calc R 1
C C5 0.1558(5) -0.04508(14) 0.2662(4) 0.0667(9) Uani d . 1
H H5 0.1616 -0.0823 0.3162 0.080 Uiso calc R 1
C C6 0.0182(4) -0.00750(13) 0.2814(4) 0.0548(7) Uani d . 1
H H6 -0.0686 -0.0190 0.3415 0.066 Uiso calc R 1
C C7 0.0194(3) 0.17732(11) 0.3914(3) 0.0393(6) Uani d . 1
C C8 -0.0224(3) 0.23472(12) 0.3379(3) 0.0403(6) Uani d . 1
C C9 0.1040(3) 0.27864(12) 0.3536(3) 0.0442(6) Uani d . 1
H H9 0.0792 0.3173 0.3177 0.053 Uiso calc R 1
C C10 0.2654(3) 0.26365(12) 0.4231(3) 0.0450(6) Uani d . 1
C C11 0.3091(3) 0.20642(12) 0.4751(3) 0.0469(7) Uani d . 1
H H11 0.4203 0.1977 0.5199 0.056 Uiso calc R 1
C C12 0.1850(3) 0.16222(12) 0.4597(3) 0.0432(6) Uani d . 1
C C13 -0.1989(3) 0.25149(13) 0.2669(4) 0.0489(7) Uani d . 1
H H13 -0.2882 0.2262 0.2845 0.059 Uiso calc R 1
C C14 0.3844(4) 0.08440(15) 0.5370(5) 0.0738(10) Uani d . 1
H H14A 0.4402 0.0925 0.4426 0.111 Uiso calc R 1
H H14B 0.3856 0.0423 0.5574 0.111 Uiso calc R 1
H H14C 0.4433 0.1047 0.6296 0.111 Uiso calc R 1

loop_
_atom_site_aniso_label
_atom_site_aniso_U_11
_atom_site_aniso_U_22
_atom_site_aniso_U_33
_atom_site_aniso_U_12
_atom_site_aniso_U_13
_atom_site_aniso_U_23
Br1 0.0490(2) 0.0571(2) 0.1037(3) -0.01632(14) 0.00738(18) -0.00635(18)
S1 0.0306(3) 0.0472(4) 0.0610(4) 0.0022(3) -0.0009(3) -0.0086(3)
O1 0.0354(11) 0.0773(15) 0.112(2) -0.0146(10) 0.0130(12) -0.0306(14)
O2 0.0665(13) 0.0573(13) 0.0556(13) 0.0229(10) -0.0116(10) -0.0019(10)
O3 0.0373(9) 0.0429(10) 0.0522(11) -0.0036(8) 0.0078(8) -0.0029(9)
O4 0.0452(10) 0.0452(11) 0.0718(14) 0.0038(9) -0.0084(10) 0.0119(10)
O5 0.0548(13) 0.0613(14) 0.0801(16) 0.0154(11) 0.0015(11) 0.0136(12)
C1 0.0367(13) 0.0376(14) 0.0454(15) 0.0020(10) -0.0016(12) -0.0028(12)
C2 0.0416(15) 0.0520(17) 0.0567(17) 0.0043(12) 0.0042(13) 0.0053(14)
C3 0.0457(17) 0.085(2) 0.064(2) 0.0148(16) 0.0090(15) 0.0002(18)
C4 0.064(2) 0.075(2) 0.058(2) 0.0330(18) -0.0090(17) -0.0104(18)
C5 0.091(3) 0.0429(17) 0.061(2) 0.0166(17) -0.0135(19) 0.0037(15)
C6 0.0639(18) 0.0437(16) 0.0563(18) -0.0038(14) 0.0054(15) 0.0036(14)
C7 0.0359(13) 0.0416(14) 0.0408(14) -0.0015(11) 0.0069(11) -0.0031(11)
C8 0.0376(13) 0.0430(15) 0.0413(14) 0.0038(11) 0.0084(11) -0.0037(12)
C9 0.0450(15) 0.0394(14) 0.0492(16) 0.0006(11) 0.0095(12) 0.0004(12)
C10 0.0404(14) 0.0453(15) 0.0507(16) -0.0076(12) 0.0106(12) -0.0072(13)
C11 0.0338(13) 0.0523(17) 0.0533(17) -0.0004(12) -0.0001(12) -0.0023(14)
C12 0.0405(14) 0.0449(15) 0.0439(15) 0.0020(11) 0.0044(12) 0.0008(12)
C13 0.0399(14) 0.0474(16) 0.0594(18) 0.0072(12) 0.0061(13) -0.0057(14)
C14 0.0563(18) 0.058(2) 0.100(3) 0.0145(16) -0.0210(19) 0.0007(19)

loop_
_atom_type_symbol
_atom_type_description
_atom_type_scat_dispersion_real
_atom_type_scat_dispersion_imag
_atom_type_scat_source
C C 0.0033 0.0016 'International Tables Vol C Tables 4.2.6.8 and 6.1.1.4'
H H 0.0000 0.0000 'International Tables Vol C Tables 4.2.6.8 and 6.1.1.4'
O O 0.0106 0.0060 'International Tables Vol C Tables 4.2.6.8 and 6.1.1.4'
S S 0.1246 0.1234 'International Tables Vol C Tables 4.2.6.8 and 6.1.1.4'
Br Br -0.2901 2.4595 'International Tables Vol C Tables 4.2.6.8 and 6.1.1.4'

loop_
_geom_angle_atom_site_label_1
_geom_angle_atom_site_label_2
_geom_angle_atom_site_label_3
_geom_angle
O1 S1 O2 121.03(15)
O1 S1 O3 102.71(13)
O2 S1 O3 107.59(12)
O1 S1 C1 109.91(13)
O2 S1 C1 109.42(13)
O3 S1 C1 104.78(11)
C7 O3 S1 119.45(16)
C12 O4 C14 117.3(2)
C2 C1 C6 121.2(3)
C2 C1 S1 118.6(2)
C6 C1 S1 120.3(2)
C1 C2 C3 119.0(3)
C1 C2 H2 120.5
C3 C2 H2 120.5
C4 C3 C2 120.1(3)
C4 C3 H3 119.9
C2 C3 H3 119.9
C3 C4 C5 121.4(3)
C3 C4 H4 119.3
C5 C4 H4 119.3
C4 C5 C6 119.9(3)
C4 C5 H5 120.0
C6 C5 H5 120.0
C1 C6 C5 118.3(3)
C1 C6 H6 120.8
C5 C6 H6 120.8
C8 C7 C12 121.8(2)
C8 C7 O3 120.5(2)
C12 C7 O3 117.6(2)
C7 C8 C9 119.1(2)
C7 C8 C13 122.2(2)
C9 C8 C13 118.6(2)
C10 C9 C8 118.7(2)
C10 C9 H9 120.6
C8 C9 H9 120.6
C9 C10 C11 122.7(2)
C9 C10 Br1 120.5(2)
C11 C10 Br1 116.8(2)
C10 C11 C12 119.3(2)
C10 C11 H11 120.4
C12 C11 H11 120.4
O4 C12 C11 124.7(2)
O4 C12 C7 116.8(2)
C11 C12 C7 118.5(2)
O5 C13 C8 123.6(3)
O5 C13 H13 118.2
C8 C13 H13 118.2
O4 C14 H14A 109.5
O4 C14 H14B 109.5
H14A C14 H14B 109.5
O4 C14 H14C 109.5
H14A C14 H14C 109.5
H14B C14 H14C 109.5

loop_
_geom_bond_atom_site_label_1
_geom_bond_atom_site_label_2
_geom_bond_distance
Br1 C10 1.902(3)
S1 O1 1.420(2)
S1 O2 1.423(2)
S1 O3 1.614(2)
S1 C1 1.758(3)
O3 C7 1.409(3)
O4 C12 1.359(3)
O4 C14 1.432(4)
O5 C13 1.200(3)
C1 C2 1.378(4)
C1 C6 1.386(4)
C2 C3 1.379(4)
C2 H2 0.930
C3 C4 1.359(5)
C3 H3 0.930
C4 C5 1.362(5)
C4 H4 0.930
C5 C6 1.392(4)
C5 H5 0.930
C6 H6 0.930
C7 C8 1.389(4)
C7 C12 1.400(4)
C8 C9 1.396(4)
C8 C13 1.491(4)
C9 C10 1.373(4)
C9 H9 0.930
C10 C11 1.385(4)
C11 C12 1.388(4)
C11 H11 0.930
C13 H13 0.930
C14 H14A 0.960
C14 H14B 0.960
C14 H14C 0.960

loop_
_geom_hbond_atom_site_label_D
_geom_hbond_atom_site_label_H
_geom_hbond_atom_site_label_A
_geom_hbond_site_symmetry_A
_geom_hbond_distance_DH
_geom_hbond_distance_HA
_geom_hbond_distance_DA
_geom_hbond_angle_DHA
_geom_hbond_publ_flag
C6 H6 O4 3_556 0.93 2.62 3.436(4) 148 yes

loop_
_geom_torsion_atom_site_label_1
_geom_torsion_atom_site_label_2
_geom_torsion_atom_site_label_3
_geom_torsion_atom_site_label_4
_geom_torsion
O1 S1 O3 C7 -170.76(19)
O2 S1 O3 C7 -42.0(2)
C1 S1 O3 C7 74.4(2)
O1 S1 C1 C2 156.0(2)
O2 S1 C1 C2 20.9(3)
O3 S1 C1 C2 -94.3(2)
O1 S1 C1 C6 -23.9(3)
O2 S1 C1 C6 -159.1(2)
O3 S1 C1 C6 85.8(2)
C6 C1 C2 C3 0.5(4)
S1 C1 C2 C3 -179.5(2)
C1 C2 C3 C4 0.0(5)
C2 C3 C4 C5 -0.4(5)
C3 C4 C5 C6 0.2(5)
C2 C1 C6 C5 -0.6(4)
S1 C1 C6 C5 179.3(2)
C4 C5 C6 C1 0.3(5)
S1 O3 C7 C8 84.0(3)
S1 O3 C7 C12 -98.8(2)
C12 C7 C8 C9 -0.4(4)
O3 C7 C8 C9 176.7(2)
C12 C7 C8 C13 -179.2(3)
O3 C7 C8 C13 -2.1(4)
C7 C8 C9 C10 -0.6(4)
C13 C8 C9 C10 178.3(3)
C8 C9 C10 C11 1.4(4)
C8 C9 C10 Br1 -177.4(2)
C9 C10 C11 C12 -1.1(4)
Br1 C10 C11 C12 177.7(2)
C14 O4 C12 C11 -18.2(4)
C14 O4 C12 C7 163.2(3)
C10 C11 C12 O4 -178.5(3)
C10 C11 C12 C7 0.1(4)
C8 C7 C12 O4 179.3(2)
O3 C7 C12 O4 2.2(4)
C8 C7 C12 C11 0.7(4)
O3 C7 C12 C11 -176.5(2)
C7 C8 C13 O5 -163.1(3)
C9 C8 C13 O5 18.0(4)

loop_
_cod_related_entry_id
_cod_related_entry_database
_cod_related_entry_code
1 ChemSpider 21125554
